data_7214435
loop_
_publ_author_name
'Xu, Zhiguang'
'Liu, Haiyang'
'Mahmood, Mian HR'
'Cai, Yuepeng'
'Xu, Xuan'
'Tang, Youwen'

_publ_section_title
;
 Spontaneous resolution of chiral bis-sulfoxides with asymmetric
 atropisomerism
;
_journal_issue 19
_journal_name_full CrystEngComm
_journal_page_first 3839
_journal_paper_doi 10.1039/c4ce00296b
_journal_volume 16
_journal_year 2014
_chemical_formula_moiety 'C16 H26 O2 S2'
_chemical_formula_sum 'C16 H26 O2 S2'
_chemical_formula_weight 314.51
_chemical_name_systematic alpha,alpha'-tert-butylsulfinyl-m-xylene
_space_group_IT_number 2
_symmetry_cell_setting triclinic
_symmetry_Int_Tables_number 2
_symmetry_space_group_name_Hall '-P 1'
_symmetry_space_group_name_H-M 'P -1'
_atom_sites_solution_hydrogens geom
_atom_sites_solution_primary direct
_atom_sites_solution_secondary difmap
_audit_creation_method SHELXL-97
_cell_angle_alpha 108.771(4)
_cell_angle_beta 97.042(4)
_cell_angle_gamma 93.170(4)
_cell_formula_units_Z 2
_cell_length_a 6.3438(18)
_cell_length_b 10.203(3)
_cell_length_c 14.767(4)
_cell_measurement_reflns_used 977
_cell_measurement_temperature 293(2)
_cell_measurement_theta_max 20.81
_cell_measurement_theta_min 2.95
_cell_volume 893.6(4)
_computing_cell_refinement 'Bruker SMART'
_computing_data_collection 'Bruker SMART'
_computing_data_reduction 'Bruker SAINT'
_computing_molecular_graphics 'Bruker SHELXTL'
_computing_publication_material 'Bruker SHELXTL'
_computing_structure_refinement 'SHELXL-97 (Sheldrick, 1997)'
_computing_structure_solution 'SHELXS-97 (Sheldrick, 1990)'
_diffrn_ambient_temperature 293(2)
_diffrn_measured_fraction_theta_full 0.982
_diffrn_measured_fraction_theta_max 0.880
_diffrn_measurement_device_type 'CCD area detector'
_diffrn_measurement_method 'phi and omega scans'
_diffrn_radiation_monochromator graphite
_diffrn_radiation_source 'fine-focus sealed tube'
_diffrn_radiation_type MoK\a
_diffrn_radiation_wavelength 0.71073
_diffrn_reflns_av_R_equivalents 0.0223
_diffrn_reflns_av_sigmaI/netI 0.0603
_diffrn_reflns_limit_h_max 8
_diffrn_reflns_limit_h_min -8
_diffrn_reflns_limit_k_max 13
_diffrn_reflns_limit_k_min -12
_diffrn_reflns_limit_l_max 19
_diffrn_reflns_limit_l_min -18
_diffrn_reflns_number 5444
_diffrn_reflns_theta_full 25.00
_diffrn_reflns_theta_max 28.30
_diffrn_reflns_theta_min 2.12
_exptl_absorpt_coefficient_mu 0.297
_exptl_absorpt_correction_type none
_exptl_crystal_colour white
_exptl_crystal_density_diffrn 1.169
_exptl_crystal_density_method 'not measured'
_exptl_crystal_description block
_exptl_crystal_F_000 340.0
_exptl_crystal_size_max 0.35
_exptl_crystal_size_mid 0.22
_exptl_crystal_size_min 0.12
_refine_diff_density_max 0.363
_refine_diff_density_min -0.243
_refine_diff_density_rms 0.048
_refine_ls_extinction_method none
_refine_ls_goodness_of_fit_ref 1.043
_refine_ls_hydrogen_treatment constr
_refine_ls_matrix_type full
_refine_ls_number_parameters 187
_refine_ls_number_reflns 3920
_refine_ls_number_restraints 0
_refine_ls_restrained_S_all 1.043
_refine_ls_R_factor_all 0.1101
_refine_ls_R_factor_gt 0.0576
_refine_ls_shift/su_max 0.000
_refine_ls_shift/su_mean 0.000
_refine_ls_structure_factor_coef Fsqd
_refine_ls_weighting_details 'calc w=1/[\s^2^(Fo^2^)+(0.0730P)^2^+0.0290P] where P=(Fo^2^+2Fc^2^)/3'
_refine_ls_weighting_scheme calc
_refine_ls_wR_factor_gt 0.1395
_refine_ls_wR_factor_ref 0.1667
_reflns_number_gt 2170
_reflns_number_total 3920
_reflns_threshold_expression >2sigma(I)
_cod_data_source_file c4ce00296b2.cif
_cod_data_source_block a
_cod_database_code 7214435

loop_
_symmetry_equiv_pos_as_xyz
'x, y, z'
'-x, -y, -z'

loop_
_atom_site_label
_atom_site_type_symbol
_atom_site_fract_x
_atom_site_fract_y
_atom_site_fract_z
_atom_site_U_iso_or_equiv
_atom_site_adp_type
_atom_site_occupancy
_atom_site_symmetry_multiplicity
_atom_site_calc_flag
_atom_site_refinement_flags
C1 C 0.4771(7) 0.4100(4) 0.1631(3) 0.1066(15) Uani 1 1 d .
H1A H 0.5832 0.4370 0.1296 0.160 Uiso 1 1 calc R
H1B H 0.3684 0.4728 0.1698 0.160 Uiso 1 1 calc R
H1C H 0.4143 0.3172 0.1268 0.160 Uiso 1 1 calc R
C2 C 0.7400(7) 0.3091(4) 0.2521(3) 0.1022(14) Uani 1 1 d .
H2A H 0.7901 0.3024 0.3144 0.153 Uiso 1 1 calc R
H2B H 0.8583 0.3372 0.2255 0.153 Uiso 1 1 calc R
H2C H 0.6733 0.2201 0.2097 0.153 Uiso 1 1 calc R
C3 C 0.5809(5) 0.4146(3) 0.2627(2) 0.0591(8) Uani 1 1 d .
C4 C 0.4146(8) 0.3929(4) 0.3220(3) 0.132(2) Uani 1 1 d .
H4A H 0.3318 0.3050 0.2891 0.197 Uiso 1 1 calc R
H4B H 0.3226 0.4663 0.3309 0.197 Uiso 1 1 calc R
H4C H 0.4830 0.3936 0.3838 0.197 Uiso 1 1 calc R
C5 C 0.8329(6) 0.5862(3) 0.4329(2) 0.0664(9) Uani 1 1 d .
H5A H 0.7184 0.5684 0.4666 0.080 Uiso 1 1 calc R
H5B H 0.9236 0.5110 0.4250 0.080 Uiso 1 1 calc R
C6 C 0.9606(5) 0.7210(3) 0.49174(19) 0.0510(7) Uani 1 1 d .
C7 C 1.1628(5) 0.7511(3) 0.4738(2) 0.0608(8) Uani 1 1 d .
H7 H 1.2215 0.6867 0.4258 0.073 Uiso 1 1 calc R
C8 C 1.2771(5) 0.8759(4) 0.5265(2) 0.0671(9) Uani 1 1 d .
H8 H 1.4129 0.8957 0.5136 0.081 Uiso 1 1 calc R
C9 C 1.1952(6) 0.9714(3) 0.5972(2) 0.0649(9) Uani 1 1 d .
H9 H 1.2760 1.0550 0.6330 0.078 Uiso 1 1 calc R
C10 C 0.9915(6) 0.9445(3) 0.61637(19) 0.0587(8) Uani 1 1 d .
C11 C 0.8774(5) 0.8179(3) 0.56263(19) 0.0543(8) Uani 1 1 d .
H11 H 0.7410 0.7982 0.5749 0.065 Uiso 1 1 calc R
C12 C 0.8961(7) 1.0501(3) 0.6926(2) 0.0805(11) Uani 1 1 d .
H12A H 0.7418 1.0376 0.6765 0.097 Uiso 1 1 calc R
H12B H 0.9451 1.1430 0.6948 0.097 Uiso 1 1 calc R
C13 C 0.8548(6) 1.1810(3) 0.8862(2) 0.0718(10) Uani 1 1 d .
C14 C 0.6186(7) 1.1731(5) 0.8554(3) 0.1254(18) Uani 1 1 d .
H14A H 0.5519 1.0856 0.8540 0.188 Uiso 1 1 calc R
H14B H 0.5924 1.1810 0.7920 0.188 Uiso 1 1 calc R
H14C H 0.5604 1.2476 0.9003 0.188 Uiso 1 1 calc R
C15 C 0.9050(9) 1.1704(5) 0.9872(3) 0.140(2) Uani 1 1 d .
H15A H 0.8852 1.2570 1.0346 0.211 Uiso 1 1 calc R
H15B H 1.0503 1.1505 0.9979 0.211 Uiso 1 1 calc R
H15C H 0.8111 1.0971 0.9926 0.211 Uiso 1 1 calc R
C16 C 0.9714(10) 1.3130(4) 0.8825(4) 0.147(2) Uani 1 1 d .
H16A H 0.9261 1.3246 0.8213 0.220 Uiso 1 1 calc R
H16B H 1.1225 1.3062 0.8901 0.220 Uiso 1 1 calc R
H16C H 0.9393 1.3916 0.9337 0.220 Uiso 1 1 calc R
O1 O 0.5608(4) 0.6905(2) 0.33300(19) 0.0952(8) Uani 1 1 d .
O2 O 0.8507(5) 0.9053(2) 0.80853(19) 0.1051(9) Uani 1 1 d .
S1 S 0.72215(13) 0.59022(8) 0.31607(5) 0.0578(3) Uani 1 1 d .
S2 S 0.97109(15) 1.03231(8) 0.80919(5) 0.0645(3) Uani 1 1 d .

loop_
_atom_site_aniso_label
_atom_site_aniso_U_11
_atom_site_aniso_U_22
_atom_site_aniso_U_33
_atom_site_aniso_U_23
_atom_site_aniso_U_13
_atom_site_aniso_U_12
C1 0.118(4) 0.078(3) 0.092(3) 0.010(2) -0.046(3) -0.005(2)
C2 0.128(4) 0.067(2) 0.085(3) -0.004(2) -0.013(2) 0.031(2)
C3 0.068(2) 0.0461(17) 0.0530(17) 0.0048(13) 0.0029(15) 0.0026(15)
C4 0.127(4) 0.089(3) 0.146(4) -0.010(3) 0.065(3) -0.056(3)
C5 0.094(3) 0.0513(18) 0.0488(17) 0.0169(14) -0.0023(16) -0.0087(17)
C6 0.063(2) 0.0457(16) 0.0427(15) 0.0160(13) 0.0003(14) 0.0017(15)
C7 0.070(2) 0.059(2) 0.0510(17) 0.0153(15) 0.0060(16) 0.0119(17)
C8 0.057(2) 0.078(2) 0.069(2) 0.0310(19) 0.0006(17) 0.0008(18)
C9 0.073(2) 0.0524(19) 0.060(2) 0.0181(16) -0.0156(18) -0.0085(17)
C10 0.085(3) 0.0477(17) 0.0393(15) 0.0123(13) -0.0041(16) 0.0127(17)
C11 0.060(2) 0.0600(19) 0.0463(16) 0.0230(15) 0.0047(14) 0.0055(16)
C12 0.123(3) 0.065(2) 0.0468(18) 0.0119(15) -0.0012(19) 0.032(2)
C13 0.093(3) 0.062(2) 0.0504(18) 0.0053(15) 0.0052(18) 0.0187(19)
C14 0.103(4) 0.158(5) 0.101(3) 0.015(3) 0.019(3) 0.057(3)
C15 0.217(6) 0.154(4) 0.050(2) 0.020(3) 0.023(3) 0.101(4)
C16 0.221(6) 0.054(3) 0.140(4) -0.010(3) 0.057(4) -0.001(3)
O1 0.102(2) 0.0527(14) 0.114(2) 0.0162(13) -0.0182(16) 0.0097(14)
O2 0.154(3) 0.0603(16) 0.101(2) 0.0296(14) 0.0180(19) -0.0037(16)
S1 0.0676(6) 0.0531(5) 0.0497(4) 0.0189(4) -0.0013(4) -0.0071(4)
S2 0.0836(7) 0.0558(5) 0.0474(5) 0.0111(4) -0.0025(4) 0.0151(4)

loop_
_atom_type_symbol
_atom_type_description
_atom_type_scat_dispersion_real
_atom_type_scat_dispersion_imag
_atom_type_scat_source
C C 0.0033 0.0016 'International Tables Vol C Tables 4.2.6.8 and 6.1.1.4'
H H 0.0000 0.0000 'International Tables Vol C Tables 4.2.6.8 and 6.1.1.4'
O O 0.0106 0.0060 'International Tables Vol C Tables 4.2.6.8 and 6.1.1.4'
S S 0.1246 0.1234 'International Tables Vol C Tables 4.2.6.8 and 6.1.1.4'

loop_
_geom_angle_atom_site_label_1
_geom_angle_atom_site_label_2
_geom_angle_atom_site_label_3
_geom_angle
C3 C1 H1A 109.5
C3 C1 H1B 109.5
H1A C1 H1B 109.5
C3 C1 H1C 109.5
H1A C1 H1C 109.5
H1B C1 H1C 109.5
C3 C2 H2A 109.5
C3 C2 H2B 109.5
H2A C2 H2B 109.5
C3 C2 H2C 109.5
H2A C2 H2C 109.5
H2B C2 H2C 109.5
C2 C3 C4 112.2(3)
C2 C3 C1 109.5(3)
C4 C3 C1 110.6(4)
C2 C3 S1 109.3(2)
C4 C3 S1 110.8(2)
C1 C3 S1 104.1(2)
C3 C4 H4A 109.5
C3 C4 H4B 109.5
H4A C4 H4B 109.5
C3 C4 H4C 109.5
H4A C4 H4C 109.5
H4B C4 H4C 109.5
C6 C5 S1 110.97(19)
C6 C5 H5A 109.4
S1 C5 H5A 109.4
C6 C5 H5B 109.4
S1 C5 H5B 109.4
H5A C5 H5B 108.0
C11 C6 C7 118.9(3)
C11 C6 C5 120.8(3)
C7 C6 C5 120.3(3)
C8 C7 C6 120.0(3)
C8 C7 H7 120.0
C6 C7 H7 120.0
C9 C8 C7 121.1(3)
C9 C8 H8 119.5
C7 C8 H8 119.5
C8 C9 C10 120.2(3)
C8 C9 H9 119.9
C10 C9 H9 119.9
C11 C10 C9 118.2(3)
C11 C10 C12 120.7(3)
C9 C10 C12 121.0(3)
C6 C11 C10 121.6(3)
C6 C11 H11 119.2
C10 C11 H11 119.2
C10 C12 S2 110.6(2)
C10 C12 H12A 109.5
S2 C12 H12A 109.5
C10 C12 H12B 109.5
S2 C12 H12B 109.5
H12A C12 H12B 108.1
C14 C13 C16 111.9(4)
C14 C13 C15 111.5(4)
C16 C13 C15 110.0(4)
C14 C13 S2 111.5(3)
C16 C13 S2 107.9(3)
C15 C13 S2 103.8(2)
C13 C14 H14A 109.5
C13 C14 H14B 109.5
H14A C14 H14B 109.5
C13 C14 H14C 109.5
H14A C14 H14C 109.5
H14B C14 H14C 109.5
C13 C15 H15A 109.5
C13 C15 H15B 109.5
H15A C15 H15B 109.5
C13 C15 H15C 109.5
H15A C15 H15C 109.5
H15B C15 H15C 109.5
C13 C16 H16A 109.5
C13 C16 H16B 109.5
H16A C16 H16B 109.5
C13 C16 H16C 109.5
H16A C16 H16C 109.5
H16B C16 H16C 109.5
O1 S1 C5 106.29(16)
O1 S1 C3 107.90(15)
C5 S1 C3 100.57(14)
O2 S2 C12 106.80(17)
O2 S2 C13 107.75(18)
C12 S2 C13 100.48(15)

loop_
_geom_bond_atom_site_label_1
_geom_bond_atom_site_label_2
_geom_bond_distance
C1 C3 1.522(4)
C1 H1A 0.9600
C1 H1B 0.9600
C1 H1C 0.9600
C2 C3 1.501(5)
C2 H2A 0.9600
C2 H2B 0.9600
C2 H2C 0.9600
C3 C4 1.501(5)
C3 S1 1.837(3)
C4 H4A 0.9600
C4 H4B 0.9600
C4 H4C 0.9600
C5 C6 1.496(4)
C5 S1 1.795(3)
C5 H5A 0.9700
C5 H5B 0.9700
C6 C11 1.371(4)
C6 C7 1.379(4)
C7 C8 1.369(4)
C7 H7 0.9300
C8 C9 1.358(4)
C8 H8 0.9300
C9 C10 1.387(4)
C9 H9 0.9300
C10 C11 1.385(4)
C10 C12 1.502(4)
C11 H11 0.9300
C12 S2 1.798(3)
C12 H12A 0.9700
C12 H12B 0.9700
C13 C14 1.502(6)
C13 C16 1.520(5)
C13 C15 1.526(5)
C13 S2 1.832(3)
C14 H14A 0.9600
C14 H14B 0.9600
C14 H14C 0.9600
C15 H15A 0.9600
C15 H15B 0.9600
C15 H15C 0.9600
C16 H16A 0.9600
C16 H16B 0.9600
C16 H16C 0.9600
O1 S1 1.473(3)
O2 S2 1.464(3)

loop_
_geom_torsion_atom_site_label_1
_geom_torsion_atom_site_label_2
_geom_torsion_atom_site_label_3
_geom_torsion_atom_site_label_4
_geom_torsion
S1 C5 C6 C11 101.4(3)
S1 C5 C6 C7 -77.0(3)
C11 C6 C7 C8 0.2(4)
C5 C6 C7 C8 178.6(3)
C6 C7 C8 C9 0.4(5)
C7 C8 C9 C10 -1.0(5)
C8 C9 C10 C11 1.0(4)
C8 C9 C10 C12 -178.5(3)
C7 C6 C11 C10 -0.2(4)
C5 C6 C11 C10 -178.6(2)
C9 C10 C11 C6 -0.4(4)
C12 C10 C11 C6 179.0(3)
C11 C10 C12 S2 93.8(3)
C9 C10 C12 S2 -86.8(3)
C6 C5 S1 O1 -68.1(3)
C6 C5 S1 C3 179.5(2)
C2 C3 S1 O1 -175.3(2)
C4 C3 S1 O1 -51.2(3)
C1 C3 S1 O1 67.7(3)
C2 C3 S1 C5 -64.2(3)
C4 C3 S1 C5 59.9(3)
C1 C3 S1 C5 178.9(3)
C10 C12 S2 O2 -72.6(3)
C10 C12 S2 C13 175.1(3)
C14 C13 S2 O2 -53.7(3)
C16 C13 S2 O2 -176.8(3)
C15 C13 S2 O2 66.5(3)
C14 C13 S2 C12 57.9(3)
C16 C13 S2 C12 -65.3(3)
C15 C13 S2 C12 178.0(3)
